data_2230321
loop_
_publ_author_name
'Ge, Yan Qing'
'Zhang, Ji Mei'
'Wang, Guang Liang'
'Xu, Hao'
'Shi, Bo'

_publ_section_title
;
 Ethyl
 1-(4-chlorobenzyl)-3-(4-fluorophenyl)-1<i>H</i>-pyrazole-5-carboxylate
;
_journal_coeditor_code FY2010
_journal_issue 6
_journal_name_full 'Acta Crystallographica Section E'
_journal_page_first o1387
_journal_paper_doi 10.1107/S1600536811017156
_journal_volume 67
_journal_year 2011
_chemical_formula_iupac 'C19 H16 Cl F N2 O2'
_chemical_formula_moiety 'C19 H16 Cl F N2 O2'
_chemical_formula_sum 'C19 H16 Cl F N2 O2'
_chemical_formula_weight 358.79
_chemical_name_systematic
;
Ethyl 1-(4-chlorobenzyl)-3-(4-fluorophenyl)-1<i>H</i>-pyrazole-5-carboxylate
;
_space_group_IT_number 2
_symmetry_cell_setting triclinic
_symmetry_space_group_name_Hall '-P 1'
_symmetry_space_group_name_H-M 'P -1'
_atom_sites_solution_hydrogens geom
_atom_sites_solution_primary direct
_atom_sites_solution_secondary difmap
_audit_creation_method SHELXL-97
_cell_angle_alpha 109.128(7)
_cell_angle_beta 93.269(7)
_cell_angle_gamma 104.842(7)
_cell_formula_units_Z 2
_cell_length_a 8.267(4)
_cell_length_b 10.375(5)
_cell_length_c 11.368(5)
_cell_measurement_reflns_used 2637
_cell_measurement_temperature 298(2)
_cell_measurement_theta_max 28.03
_cell_measurement_theta_min 2.33
_cell_volume 879.8(7)
_computing_cell_refinement 'SAINT (Bruker, 2005)'
_computing_data_collection 'SMART (Bruker, 2005)'
_computing_data_reduction 'SAINT (Bruker, 2005)'
_computing_molecular_graphics 'XP in SHELXTL (Sheldrick, 2008)'
_computing_publication_material 'SHELXL97 (Sheldrick, 2008)'
_computing_structure_refinement 'SHELXL97 (Sheldrick, 2008)'
_computing_structure_solution 'SHELXS97 (Sheldrick, 2008)'
_diffrn_ambient_temperature 298(2)
_diffrn_measured_fraction_theta_full 0.989
_diffrn_measured_fraction_theta_max 0.989
_diffrn_measurement_device_type 'Bruker SMART APEX CCD'
_diffrn_measurement_method '\f and \w scans'
_diffrn_radiation_monochromator graphite
_diffrn_radiation_source 'fine-focus sealed tube'
_diffrn_radiation_type MoK\a
_diffrn_radiation_wavelength 0.71073
_diffrn_reflns_av_R_equivalents 0.0172
_diffrn_reflns_av_sigmaI/netI 0.0269
_diffrn_reflns_limit_h_max 9
_diffrn_reflns_limit_h_min -9
_diffrn_reflns_limit_k_max 12
_diffrn_reflns_limit_k_min -7
_diffrn_reflns_limit_l_max 13
_diffrn_reflns_limit_l_min -13
_diffrn_reflns_number 4589
_diffrn_reflns_theta_full 25.05
_diffrn_reflns_theta_max 25.05
_diffrn_reflns_theta_min 2.17
_exptl_absorpt_coefficient_mu 0.241
_exptl_absorpt_correction_T_max 0.9739
_exptl_absorpt_correction_T_min 0.9488
_exptl_absorpt_correction_type multi-scan
_exptl_absorpt_process_details '(SADABS; Bruker, 2005)'
_exptl_crystal_colour colourless
_exptl_crystal_density_diffrn 1.354
_exptl_crystal_density_method 'not measured'
_exptl_crystal_description block
_exptl_crystal_F_000 372
_exptl_crystal_size_max 0.22
_exptl_crystal_size_mid 0.14
_exptl_crystal_size_min 0.11
_refine_diff_density_max 0.201
_refine_diff_density_min -0.316
_refine_ls_extinction_coef 0.377(15)
_refine_ls_extinction_expression Fc^*^=kFc[1+0.001xFc^2^\l^3^/sin(2\q)]^-1/4^
_refine_ls_extinction_method SHELXL
_refine_ls_goodness_of_fit_ref 1.049
_refine_ls_hydrogen_treatment constr
_refine_ls_matrix_type full
_refine_ls_number_parameters 227
_refine_ls_number_reflns 3091
_refine_ls_number_restraints 0
_refine_ls_restrained_S_all 1.049
_refine_ls_R_factor_all 0.0488
_refine_ls_R_factor_gt 0.0415
_refine_ls_shift/su_max 0.000
_refine_ls_shift/su_mean 0.000
_refine_ls_structure_factor_coef Fsqd
_refine_ls_weighting_details 'calc w=1/[\s^2^(Fo^2^)+(0.0578P)^2^+0.1997P] where P=(Fo^2^+2Fc^2^)/3'
_refine_ls_weighting_scheme calc
_refine_ls_wR_factor_gt 0.1096
_refine_ls_wR_factor_ref 0.1173
_reflns_number_gt 2570
_reflns_number_total 3091
_reflns_threshold_expression >2sigma(I)
_cod_data_source_file fy2010.cif
_cod_data_source_block I
_cod_database_code 2230321
_cod_database_fobs_code 2230321

loop_
_symmetry_equiv_pos_as_xyz
'x, y, z'
'-x, -y, -z'

loop_
_atom_site_type_symbol
_atom_site_label
_atom_site_fract_x
_atom_site_fract_y
_atom_site_fract_z
_atom_site_U_iso_or_equiv
_atom_site_adp_type
_atom_site_calc_flag
_atom_site_refinement_flags
_atom_site_occupancy
_atom_site_symmetry_multiplicity
_atom_site_disorder_assembly
_atom_site_disorder_group
Cl Cl1 1.50553(8) 0.97753(7) 0.28534(7) 0.0902(3) Uani d . 1 1 . .
F F1 0.58679(18) 0.70217(16) 1.03659(11) 0.0901(4) Uani d . 1 1 . .
O O1 0.8333(2) 0.38223(15) 0.13974(12) 0.0730(4) Uani d . 1 1 . .
O O2 0.85036(17) 0.24464(14) 0.25387(12) 0.0635(4) Uani d . 1 1 . .
N N1 0.76250(18) 0.58191(16) 0.36486(13) 0.0520(4) Uani d . 1 1 . .
N N2 0.72669(19) 0.64677(16) 0.47978(13) 0.0538(4) Uani d . 1 1 . .
C C1 1.2960(3) 0.8828(2) 0.28289(19) 0.0623(5) Uani d . 1 1 . .
C C2 1.2032(3) 0.7838(2) 0.17127(17) 0.0613(5) Uani d . 1 1 . .
H H2 1.2510 0.7663 0.0976 0.074 Uiso calc R 1 1 . .
C C3 1.0381(3) 0.7106(2) 0.17021(16) 0.0581(5) Uani d . 1 1 . .
H H3 0.9750 0.6430 0.0949 0.070 Uiso calc R 1 1 . .
C C4 0.9639(2) 0.73540(19) 0.27895(15) 0.0530(4) Uani d . 1 1 . .
C C5 1.0613(3) 0.8359(2) 0.39014(17) 0.0665(5) Uani d . 1 1 . .
H H5 1.0142 0.8537 0.4641 0.080 Uiso calc R 1 1 . .
C C6 1.2269(3) 0.9101(2) 0.39306(19) 0.0735(6) Uani d . 1 1 . .
H H6 1.2910 0.9774 0.4681 0.088 Uiso calc R 1 1 . .
C C7 0.7810(2) 0.6583(2) 0.27612(17) 0.0589(5) Uani d . 1 1 . .
H H7A 0.7168 0.7269 0.2968 0.071 Uiso calc R 1 1 . .
H H7B 0.7342 0.5910 0.1916 0.071 Uiso calc R 1 1 . .
C C8 0.7893(2) 0.45469(18) 0.35425(15) 0.0489(4) Uani d . 1 1 . .
C C9 0.7673(2) 0.43606(18) 0.46724(15) 0.0502(4) Uani d . 1 1 . .
H H9 0.7764 0.3590 0.4890 0.060 Uiso calc R 1 1 . .
C C10 0.7285(2) 0.55756(18) 0.54247(15) 0.0480(4) Uani d . 1 1 . .
C C11 0.6912(2) 0.59545(18) 0.67292(15) 0.0490(4) Uani d . 1 1 . .
C C12 0.7055(2) 0.5107(2) 0.74363(17) 0.0599(5) Uani d . 1 1 . .
H H12 0.7390 0.4291 0.7082 0.072 Uiso calc R 1 1 . .
C C13 0.6705(3) 0.5465(2) 0.86630(18) 0.0663(5) Uani d . 1 1 . .
H H13 0.6798 0.4896 0.9133 0.080 Uiso calc R 1 1 . .
C C14 0.6221(2) 0.6670(2) 0.91642(17) 0.0633(5) Uani d . 1 1 . .
C C15 0.6065(3) 0.7534(2) 0.85037(18) 0.0642(5) Uani d . 1 1 . .
H H15 0.5733 0.8349 0.8870 0.077 Uiso calc R 1 1 . .
C C16 0.6412(2) 0.7171(2) 0.72777(17) 0.0564(4) Uani d . 1 1 . .
H H16 0.6309 0.7747 0.6817 0.068 Uiso calc R 1 1 . .
C C17 0.8260(2) 0.35999(19) 0.23761(16) 0.0535(4) Uani d . 1 1 . .
C C18 0.8920(3) 0.1438(2) 0.1458(2) 0.0723(6) Uani d . 1 1 . .
H H18A 0.9889 0.1920 0.1161 0.087 Uiso calc R 1 1 . .
H H18B 0.7970 0.1014 0.0776 0.087 Uiso calc R 1 1 . .
C C19 0.9320(3) 0.0317(3) 0.1868(3) 0.0882(7) Uani d . 1 1 . .
H H19A 1.0243 0.0751 0.2555 0.132 Uiso calc R 1 1 . .
H H19B 0.9631 -0.0351 0.1177 0.132 Uiso calc R 1 1 . .
H H19C 0.8343 -0.0171 0.2136 0.132 Uiso calc R 1 1 . .

loop_
_atom_site_aniso_label
_atom_site_aniso_U_11
_atom_site_aniso_U_22
_atom_site_aniso_U_33
_atom_site_aniso_U_12
_atom_site_aniso_U_13
_atom_site_aniso_U_23
Cl1 0.0733(4) 0.0979(5) 0.1037(5) 0.0228(3) 0.0231(3) 0.0415(4)
F1 0.1132(10) 0.1118(10) 0.0493(7) 0.0361(8) 0.0303(6) 0.0283(7)
O1 0.1059(11) 0.0717(9) 0.0482(8) 0.0343(8) 0.0217(7) 0.0219(7)
O2 0.0808(9) 0.0592(8) 0.0567(8) 0.0294(7) 0.0222(6) 0.0198(6)
N1 0.0610(9) 0.0581(9) 0.0442(8) 0.0220(7) 0.0137(6) 0.0229(7)
N2 0.0632(9) 0.0583(9) 0.0459(8) 0.0234(7) 0.0151(6) 0.0206(7)
C1 0.0701(12) 0.0634(11) 0.0642(12) 0.0276(9) 0.0183(9) 0.0292(10)
C2 0.0821(13) 0.0669(12) 0.0503(10) 0.0354(10) 0.0256(9) 0.0277(9)
C3 0.0814(13) 0.0575(10) 0.0414(9) 0.0275(9) 0.0134(8) 0.0192(8)
C4 0.0727(11) 0.0539(10) 0.0438(9) 0.0274(9) 0.0146(8) 0.0240(8)
C5 0.0851(14) 0.0716(13) 0.0418(10) 0.0225(11) 0.0198(9) 0.0173(9)
C6 0.0840(15) 0.0748(14) 0.0507(11) 0.0163(11) 0.0079(10) 0.0139(10)
C7 0.0733(12) 0.0672(11) 0.0492(10) 0.0293(9) 0.0124(8) 0.0300(9)
C8 0.0494(9) 0.0522(9) 0.0449(9) 0.0146(7) 0.0074(7) 0.0171(7)
C9 0.0546(10) 0.0512(9) 0.0475(9) 0.0162(8) 0.0088(7) 0.0202(8)
C10 0.0473(9) 0.0538(10) 0.0433(9) 0.0134(7) 0.0071(7) 0.0188(7)
C11 0.0463(9) 0.0546(10) 0.0445(9) 0.0117(7) 0.0068(7) 0.0180(8)
C12 0.0726(12) 0.0609(11) 0.0502(10) 0.0217(9) 0.0130(8) 0.0225(9)
C13 0.0807(13) 0.0731(13) 0.0521(11) 0.0215(11) 0.0138(9) 0.0315(10)
C14 0.0646(11) 0.0799(13) 0.0419(9) 0.0145(10) 0.0134(8) 0.0212(9)
C15 0.0692(12) 0.0685(12) 0.0543(11) 0.0262(10) 0.0157(9) 0.0152(9)
C16 0.0624(11) 0.0623(11) 0.0501(10) 0.0222(9) 0.0123(8) 0.0236(8)
C17 0.0549(10) 0.0546(10) 0.0478(10) 0.0135(8) 0.0097(7) 0.0157(8)
C18 0.0880(14) 0.0623(12) 0.0657(12) 0.0312(11) 0.0238(10) 0.0125(10)
C19 0.0947(17) 0.0722(14) 0.112(2) 0.0396(13) 0.0408(14) 0.0357(14)

loop_
_atom_type_symbol
_atom_type_description
_atom_type_scat_dispersion_real
_atom_type_scat_dispersion_imag
_atom_type_scat_source
C C 0.0033 0.0016 'International Tables Vol C Tables 4.2.6.8 and 6.1.1.4'
H H 0.0000 0.0000 'International Tables Vol C Tables 4.2.6.8 and 6.1.1.4'
N N 0.0061 0.0033 'International Tables Vol C Tables 4.2.6.8 and 6.1.1.4'
O O 0.0106 0.0060 'International Tables Vol C Tables 4.2.6.8 and 6.1.1.4'
F F 0.0171 0.0103 'International Tables Vol C Tables 4.2.6.8 and 6.1.1.4'
Cl Cl 0.1484 0.1585 'International Tables Vol C Tables 4.2.6.8 and 6.1.1.4'

loop_
_geom_angle_atom_site_label_1
_geom_angle_atom_site_label_2
_geom_angle_atom_site_label_3
_geom_angle_site_symmetry_1
_geom_angle_site_symmetry_3
_geom_angle
_geom_angle_publ_flag
C17 O2 C18 . . 115.92(15) ?
N2 N1 C8 . . 111.63(13) ?
N2 N1 C7 . . 118.43(15) ?
C8 N1 C7 . . 129.72(15) ?
C10 N2 N1 . . 105.41(14) ?
C2 C1 C6 . . 121.27(19) ?
C2 C1 Cl1 . . 119.37(15) ?
C6 C1 Cl1 . . 119.37(17) ?
C1 C2 C3 . . 118.90(17) ?
C1 C2 H2 . . 120.6 ?
C3 C2 H2 . . 120.6 ?
C2 C3 C4 . . 121.55(17) ?
C2 C3 H3 . . 119.2 ?
C4 C3 H3 . . 119.2 ?
C5 C4 C3 . . 118.05(18) ?
C5 C4 C7 . . 120.71(16) ?
C3 C4 C7 . . 121.22(16) ?
C6 C5 C4 . . 121.21(18) ?
C6 C5 H5 . . 119.4 ?
C4 C5 H5 . . 119.4 ?
C5 C6 C1 . . 119.02(19) ?
C5 C6 H6 . . 120.5 ?
C1 C6 H6 . . 120.5 ?
N1 C7 C4 . . 112.17(14) ?
N1 C7 H7A . . 109.2 ?
C4 C7 H7A . . 109.2 ?
N1 C7 H7B . . 109.2 ?
C4 C7 H7B . . 109.2 ?
H7A C7 H7B . . 107.9 ?
N1 C8 C9 . . 106.76(15) ?
N1 C8 C17 . . 122.96(15) ?
C9 C8 C17 . . 130.22(17) ?
C8 C9 C10 . . 105.43(15) ?
C8 C9 H9 . . 127.3 ?
C10 C9 H9 . . 127.3 ?
N2 C10 C9 . . 110.77(15) ?
N2 C10 C11 . . 119.71(15) ?
C9 C10 C11 . . 129.52(15) ?
C16 C11 C12 . . 118.60(17) ?
C16 C11 C10 . . 120.50(16) ?
C12 C11 C10 . . 120.90(16) ?
C13 C12 C11 . . 120.85(19) ?
C13 C12 H12 . . 119.6 ?
C11 C12 H12 . . 119.6 ?
C14 C13 C12 . . 118.54(18) ?
C14 C13 H13 . . 120.7 ?
C12 C13 H13 . . 120.7 ?
F1 C14 C13 . . 118.73(19) ?
F1 C14 C15 . . 118.72(19) ?
C13 C14 C15 . . 122.55(18) ?
C14 C15 C16 . . 118.70(19) ?
C14 C15 H15 . . 120.6 ?
C16 C15 H15 . . 120.6 ?
C15 C16 C11 . . 120.75(18) ?
C15 C16 H16 . . 119.6 ?
C11 C16 H16 . . 119.6 ?
O1 C17 O2 . . 124.03(17) ?
O1 C17 C8 . . 125.40(18) ?
O2 C17 C8 . . 110.57(15) ?
O2 C18 C19 . . 107.60(18) ?
O2 C18 H18A . . 110.2 ?
C19 C18 H18A . . 110.2 ?
O2 C18 H18B . . 110.2 ?
C19 C18 H18B . . 110.2 ?
H18A C18 H18B . . 108.5 ?
C18 C19 H19A . . 109.5 ?
C18 C19 H19B . . 109.5 ?
H19A C19 H19B . . 109.5 ?
C18 C19 H19C . . 109.5 ?
H19A C19 H19C . . 109.5 ?
H19B C19 H19C . . 109.5 ?

loop_
_geom_bond_atom_site_label_1
_geom_bond_atom_site_label_2
_geom_bond_site_symmetry_2
_geom_bond_distance
_geom_bond_publ_flag
Cl1 C1 . 1.753(2) ?
F1 C14 . 1.363(2) ?
O1 C17 . 1.210(2) ?
O2 C17 . 1.331(2) ?
O2 C18 . 1.454(2) ?
N1 N2 . 1.348(2) ?
N1 C8 . 1.362(2) ?
N1 C7 . 1.466(2) ?
N2 C10 . 1.343(2) ?
C1 C2 . 1.373(3) ?
C1 C6 . 1.381(3) ?
C2 C3 . 1.379(3) ?
C2 H2 . 0.9300 ?
C3 C4 . 1.389(2) ?
C3 H3 . 0.9300 ?
C4 C5 . 1.387(3) ?
C4 C7 . 1.512(3) ?
C5 C6 . 1.380(3) ?
C5 H5 . 0.9300 ?
C6 H6 . 0.9300 ?
C7 H7A . 0.9700 ?
C7 H7B . 0.9700 ?
C8 C9 . 1.375(2) ?
C8 C17 . 1.470(2) ?
C9 C10 . 1.398(2) ?
C9 H9 . 0.9300 ?
C10 C11 . 1.477(2) ?
C11 C16 . 1.390(3) ?
C11 C12 . 1.392(2) ?
C12 C13 . 1.388(3) ?
C12 H12 . 0.9300 ?
C13 C14 . 1.366(3) ?
C13 H13 . 0.9300 ?
C14 C15 . 1.368(3) ?
C15 C16 . 1.387(3) ?
C15 H15 . 0.9300 ?
C16 H16 . 0.9300 ?
C18 C19 . 1.488(3) ?
C18 H18A . 0.9700 ?
C18 H18B . 0.9700 ?
C19 H19A . 0.9600 ?
C19 H19B . 0.9600 ?
C19 H19C . 0.9600 ?

loop_
_geom_torsion_atom_site_label_1
_geom_torsion_atom_site_label_2
_geom_torsion_atom_site_label_3
_geom_torsion_atom_site_label_4
_geom_torsion_site_symmetry_1
_geom_torsion_site_symmetry_2
_geom_torsion_site_symmetry_3
_geom_torsion_site_symmetry_4
_geom_torsion
_geom_torsion_publ_flag
C8 N1 N2 C10 . . . . -0.88(18) ?
C7 N1 N2 C10 . . . . -175.99(14) ?
C6 C1 C2 C3 . . . . -0.1(3) ?
Cl1 C1 C2 C3 . . . . -179.55(14) ?
C1 C2 C3 C4 . . . . 0.3(3) ?
C2 C3 C4 C5 . . . . -0.5(3) ?
C2 C3 C4 C7 . . . . 177.88(16) ?
C3 C4 C5 C6 . . . . 0.4(3) ?
C7 C4 C5 C6 . . . . -177.99(18) ?
C4 C5 C6 C1 . . . . -0.1(3) ?
C2 C1 C6 C5 . . . . 0.0(3) ?
Cl1 C1 C6 C5 . . . . 179.45(16) ?
N2 N1 C7 C4 . . . . 95.64(18) ?
C8 N1 C7 C4 . . . . -78.4(2) ?
C5 C4 C7 N1 . . . . -57.5(2) ?
C3 C4 C7 N1 . . . . 124.17(18) ?
N2 N1 C8 C9 . . . . 0.85(19) ?
C7 N1 C8 C9 . . . . 175.25(16) ?
N2 N1 C8 C17 . . . . 178.25(15) ?
C7 N1 C8 C17 . . . . -7.3(3) ?
N1 C8 C9 C10 . . . . -0.45(18) ?
C17 C8 C9 C10 . . . . -177.60(17) ?
N1 N2 C10 C9 . . . . 0.57(18) ?
N1 N2 C10 C11 . . . . -179.09(14) ?
C8 C9 C10 N2 . . . . -0.08(19) ?
C8 C9 C10 C11 . . . . 179.54(16) ?
N2 C10 C11 C16 . . . . 5.1(2) ?
C9 C10 C11 C16 . . . . -174.51(17) ?
N2 C10 C11 C12 . . . . -174.77(16) ?
C9 C10 C11 C12 . . . . 5.6(3) ?
C16 C11 C12 C13 . . . . 0.1(3) ?
C10 C11 C12 C13 . . . . 179.94(17) ?
C11 C12 C13 C14 . . . . -0.2(3) ?
C12 C13 C14 F1 . . . . 179.67(17) ?
C12 C13 C14 C15 . . . . 0.2(3) ?
F1 C14 C15 C16 . . . . -179.51(17) ?
C13 C14 C15 C16 . . . . 0.0(3) ?
C14 C15 C16 C11 . . . . -0.1(3) ?
C12 C11 C16 C15 . . . . 0.1(3) ?
C10 C11 C16 C15 . . . . -179.79(16) ?
C18 O2 C17 O1 . . . . 1.5(3) ?
C18 O2 C17 C8 . . . . -178.52(16) ?
N1 C8 C17 O1 . . . . -1.4(3) ?
C9 C8 C17 O1 . . . . 175.33(19) ?
N1 C8 C17 O2 . . . . 178.63(15) ?
C9 C8 C17 O2 . . . . -4.6(3) ?
C17 O2 C18 C19 . . . . 174.11(17) ?

loop_
_cod_related_entry_id
_cod_related_entry_database
_cod_related_entry_code
1 ChemSpider 21498829
